data_7020478
loop_
_publ_author_name
'Toma, Luminita Marilena'
'Pas\'an, Jorge'
'Ruiz-P\'erez, Catalina'
'Lloret, Francesc'
'Julve, Miguel'

_publ_section_title
;
 [Fe(III)(dmbpy)(CN)(4)](-): a new building block for designing
 single-chain magnets.
;
_journal_issue 44
_journal_name_full 'Dalton transactions (Cambridge, England : 2003)'
_journal_page_first 13716
_journal_page_last 13726
_journal_paper_doi 10.1039/c2dt31675g
_journal_volume 41
_journal_year 2012
_chemical_formula_sum 'C32 H34 Cu Fe2 N12 O5'
_chemical_formula_weight 841.90
_chemical_name_systematic
;
?
;
_space_group_IT_number 74
_symmetry_cell_setting orthorhombic
_symmetry_space_group_name_Hall '-I 2b 2'
_symmetry_space_group_name_H-M 'I m m a'
_atom_sites_solution_hydrogens geom
_atom_sites_solution_primary direct
_atom_sites_solution_secondary difmap
_audit_creation_method SHELXL-97
_cell_angle_alpha 90.00
_cell_angle_beta 90.00
_cell_angle_gamma 90.00
_cell_formula_units_Z 4
_cell_length_a 26.182(2)
_cell_length_b 12.7579(8)
_cell_length_c 14.2467(8)
_cell_measurement_temperature 293(2)
_cell_volume 4758.8(5)
_computing_cell_refinement 'Dirax/lsq (Duisenberg & Schreurs, 1989-2000)'
_computing_data_collection 'Collect (Nonius BV, 1997-2000)'
_computing_data_reduction 'EvalCCD (Duisenberg & Schreurs 1990-2000)'
_computing_molecular_graphics CRYSTALMAKER
_computing_publication_material 'PARST97 (Nardelli, 1997)'
_computing_structure_refinement 'SHELXL-97 (Sheldrick, 1997)'
_computing_structure_solution 'SHELXS-97 (Sheldrick, 1997)'
_diffrn_ambient_temperature 293(2)
_diffrn_detector 'CCD plate'
_diffrn_detector_area_resol_mean 9
_diffrn_measured_fraction_theta_full 0.990
_diffrn_measured_fraction_theta_max 0.990
_diffrn_measurement_device '95mm CCD camera on \k-goniostat'
_diffrn_measurement_device_type KappaCCD
_diffrn_measurement_method 'CCD rotation images, thick slices'
_diffrn_radiation_monochromator 'horizonally mounted graphite crystal'
_diffrn_radiation_probe x-ray
_diffrn_radiation_source 'fine-focus sealed tube'
_diffrn_radiation_type MoK\a
_diffrn_radiation_wavelength 0.71073
_diffrn_reflns_av_R_equivalents 0.0896
_diffrn_reflns_av_sigmaI/netI 0.1285
_diffrn_reflns_limit_h_max 24
_diffrn_reflns_limit_h_min -33
_diffrn_reflns_limit_k_max 16
_diffrn_reflns_limit_k_min -11
_diffrn_reflns_limit_l_max 18
_diffrn_reflns_limit_l_min -13
_diffrn_reflns_number 10134
_diffrn_reflns_theta_full 27.50
_diffrn_reflns_theta_max 27.50
_diffrn_reflns_theta_min 4.02
_diffrn_source 'Enraf Nonius FR590'
_exptl_absorpt_coefficient_mu 1.088
_exptl_absorpt_correction_T_max 0.904
_exptl_absorpt_correction_T_min 0.861
_exptl_absorpt_correction_type sphere
_exptl_crystal_colour brown
_exptl_crystal_density_diffrn 1.167
_exptl_crystal_density_method 'not measured'
_exptl_crystal_description needle
_exptl_crystal_F_000 1700
_exptl_crystal_size_max 0.46
_exptl_crystal_size_mid 0.11
_exptl_crystal_size_min 0.09
_refine_diff_density_max 0.800
_refine_diff_density_min -0.524
_refine_diff_density_rms 0.119
_refine_ls_extinction_method none
_refine_ls_goodness_of_fit_ref 1.023
_refine_ls_hydrogen_treatment constr
_refine_ls_matrix_type full
_refine_ls_number_parameters 144
_refine_ls_number_reflns 2892
_refine_ls_number_restraints 0
_refine_ls_restrained_S_all 1.023
_refine_ls_R_factor_all 0.1827
_refine_ls_R_factor_gt 0.0835
_refine_ls_shift/su_max 0.000
_refine_ls_shift/su_mean 0.000
_refine_ls_structure_factor_coef Fsqd
_refine_ls_weighting_details 'calc w=1/[\s^2^(Fo^2^)+(0.1546P)^2^+1.7411P] where P=(Fo^2^+2Fc^2^)/3'
_refine_ls_weighting_scheme calc
_refine_ls_wR_factor_gt 0.2288
_refine_ls_wR_factor_ref 0.2801
_reflns_number_gt 1379
_reflns_number_total 2892
_reflns_threshold_expression >2sigma(I)
_cod_data_source_file c2dt31675g.txt
_cod_data_source_block FeCu
_cod_original_sg_symbol_H-M Imma
_cod_database_code 7020478

loop_
_symmetry_equiv_pos_as_xyz
'x, y, z'
'-x, -y+1/2, z'
'x, -y, -z'
'-x, y+1/2, -z'
'x+1/2, y+1/2, z+1/2'
'-x+1/2, -y+1, z+1/2'
'x+1/2, -y+1/2, -z+1/2'
'-x+1/2, y+1, -z+1/2'
'-x, -y, -z'
'x, y-1/2, -z'
'-x, y, z'
'x, -y-1/2, z'
'-x+1/2, -y+1/2, -z+1/2'
'x+1/2, y, -z+1/2'
'-x+1/2, y+1/2, z+1/2'
'x+1/2, -y, z+1/2'

loop_
_atom_site_label
_atom_site_type_symbol
_atom_site_fract_x
_atom_site_fract_y
_atom_site_fract_z
_atom_site_U_iso_or_equiv
_atom_site_adp_type
_atom_site_occupancy
_atom_site_symmetry_multiplicity
_atom_site_calc_flag
_atom_site_refinement_flags
C1 C 0.4144(3) 0.1506(5) 0.4378(5) 0.0457(16) Uani 1 1 d .
C2 C 0.3446(4) 0.2500 0.5466(8) 0.049(2) Uani 1 2 d S
C3 C 0.3835(4) 0.2500 0.2818(9) 0.057(3) Uani 1 2 d S
C4 C 0.3094(3) 0.0448(5) 0.3853(5) 0.0486(17) Uani 1 1 d .
H4 H 0.3415 0.0141 0.3895 0.058 Uiso 1 1 calc R
C5 C 0.2682(3) -0.0181(5) 0.3757(5) 0.060(2) Uani 1 1 d .
H5 H 0.2729 -0.0903 0.3728 0.072 Uiso 1 1 calc R
C6 C 0.2192(3) 0.0218(6) 0.3701(5) 0.063(2) Uani 1 1 d .
C7 C 0.2152(3) 0.1314(5) 0.3736(5) 0.0551(18) Uani 1 1 d .
H7 H 0.1834 0.1634 0.3703 0.066 Uiso 1 1 calc R
C8 C 0.2589(3) 0.1914(5) 0.3822(4) 0.0446(16) Uani 1 1 d .
C9 C 0.1731(3) -0.0449(7) 0.3615(6) 0.087(3) Uani 1 1 d .
H9A H 0.1824 -0.1119 0.3361 0.131 Uiso 1 1 calc R
H9B H 0.1489 -0.0116 0.3206 0.131 Uiso 1 1 calc R
H9C H 0.1580 -0.0544 0.4224 0.131 Uiso 1 1 calc R
Fe1 Fe 0.36185(5) 0.2500 0.41241(9) 0.0399(5) Uani 1 2 d S
N1 N 0.4459(2) 0.0941(4) 0.4550(5) 0.0600(16) Uani 1 1 d .
N2 N 0.3343(4) 0.2500 0.6232(7) 0.078(3) Uani 1 2 d S
N3 N 0.3980(4) 0.2500 0.2055(8) 0.098(4) Uani 1 2 d S
N4 N 0.30605(19) 0.1493(4) 0.3891(3) 0.0413(13) Uani 1 1 d .
Cu1 Cu 0.5000 0.0000 0.5000 0.0611(7) Uani 1 4 d S
O1W O 0.5000 0.0857(9) 0.6609(7) 0.131(4) Uani 1 2 d S
O2W O 0.4314(6) 0.2500 0.7235(12) 0.097(6) Uani 0.50 2 d SP
O3W O 0.5000 -0.073(4) 0.806(2) 0.276(19) Uani 0.50 2 d SP
O4W O 0.4472(11) 0.295(2) 0.901(2) 0.128(13) Uani 0.25 1 d P

loop_
_atom_site_aniso_label
_atom_site_aniso_U_11
_atom_site_aniso_U_22
_atom_site_aniso_U_33
_atom_site_aniso_U_23
_atom_site_aniso_U_13
_atom_site_aniso_U_12
C1 0.030(4) 0.044(3) 0.063(4) -0.002(3) -0.007(3) -0.001(3)
C2 0.037(6) 0.046(5) 0.064(7) 0.000 -0.010(5) 0.000
C3 0.026(5) 0.061(6) 0.083(8) 0.000 -0.022(6) 0.000
C4 0.040(4) 0.039(3) 0.067(4) -0.002(3) -0.016(3) -0.004(3)
C5 0.061(5) 0.047(4) 0.073(5) 0.005(3) -0.013(4) -0.009(4)
C6 0.058(5) 0.064(5) 0.067(5) 0.017(4) -0.017(4) -0.026(4)
C7 0.029(4) 0.065(4) 0.071(5) 0.005(4) -0.014(3) -0.005(3)
C8 0.034(4) 0.051(3) 0.048(4) 0.000(3) -0.007(3) -0.002(3)
C9 0.056(6) 0.094(6) 0.113(7) 0.016(5) -0.014(5) -0.036(5)
Fe1 0.0269(7) 0.0389(7) 0.0539(9) 0.000 -0.0128(6) 0.000
N1 0.031(3) 0.049(3) 0.100(5) 0.016(3) -0.011(3) 0.003(3)
N2 0.083(8) 0.091(7) 0.060(6) 0.000 -0.003(6) 0.000
N3 0.076(8) 0.161(11) 0.057(6) 0.000 -0.002(6) 0.000
N4 0.025(3) 0.045(3) 0.054(3) 0.002(2) -0.010(2) 0.000(2)
Cu1 0.0207(9) 0.0459(10) 0.1167(16) 0.0325(9) 0.000 0.000
O1W 0.133(10) 0.127(8) 0.133(9) -0.019(7) 0.000 0.000
O2W 0.041(9) 0.160(16) 0.089(12) 0.000 -0.031(9) 0.000
O3W 0.34(5) 0.34(4) 0.14(3) 0.11(3) 0.000 0.000
O4W 0.077(18) 0.17(4) 0.13(2) -0.038(18) -0.016(17) 0.016(18)

loop_
_atom_type_symbol
_atom_type_description
_atom_type_scat_dispersion_real
_atom_type_scat_dispersion_imag
_atom_type_scat_source
C C 0.0033 0.0016 'International Tables Vol C Tables 4.2.6.8 and 6.1.1.4'
H H 0.0000 0.0000 'International Tables Vol C Tables 4.2.6.8 and 6.1.1.4'
Fe Fe 0.3463 0.8444 'International Tables Vol C Tables 4.2.6.8 and 6.1.1.4'
N N 0.0061 0.0033 'International Tables Vol C Tables 4.2.6.8 and 6.1.1.4'
Cu Cu 0.3201 1.2651 'International Tables Vol C Tables 4.2.6.8 and 6.1.1.4'
O O 0.0106 0.0060 'International Tables Vol C Tables 4.2.6.8 and 6.1.1.4'

loop_
_geom_angle_atom_site_label_1
_geom_angle_atom_site_label_2
_geom_angle_atom_site_label_3
_geom_angle
_geom_angle_site_symmetry_1
_geom_angle_site_symmetry_3
N1 C1 Fe1 177.8(7) . .
N2 C2 Fe1 179.5(10) . .
N3 C3 Fe1 177.6(10) . .
N4 C4 C5 123.0(7) . .
C4 C5 C6 121.8(7) . .
C5 C6 C7 115.7(6) . .
C5 C6 C9 123.3(7) . .
C7 C6 C9 120.9(7) . .
C8 C7 C6 119.6(6) . .
N4 C8 C7 122.9(6) . .
N4 C8 C8 113.5(3) . 12_565
C7 C8 C8 123.6(4) . 12_565
C1 Fe1 C1 83.4(4) 12_565 .
C1 Fe1 C3 88.3(3) 12_565 .
C1 Fe1 C3 88.3(3) . .
C1 Fe1 C2 89.0(3) 12_565 .
C1 Fe1 C2 89.0(3) . .
C3 Fe1 C2 176.4(4) . .
C1 Fe1 N4 178.2(3) 12_565 .
C1 Fe1 N4 97.7(2) . .
C3 Fe1 N4 93.1(3) . .
C2 Fe1 N4 89.6(3) . .
C1 Fe1 N4 97.7(2) 12_565 12_565
C1 Fe1 N4 178.2(3) . 12_565
C3 Fe1 N4 93.1(3) . 12_565
C2 Fe1 N4 89.6(3) . 12_565
N4 Fe1 N4 81.2(3) . 12_565
C1 N1 Cu1 173.5(7) . .
C4 N4 C8 117.0(5) . .
C4 N4 Fe1 127.4(4) . .
C8 N4 Fe1 115.5(4) . .
N1 Cu1 N1 180.0(2) 11_655 3_556
N1 Cu1 N1 87.7(3) 11_655 9_656
N1 Cu1 N1 92.3(3) 3_556 9_656
N1 Cu1 N1 92.3(3) 11_655 .
N1 Cu1 N1 87.7(3) 3_556 .
N1 Cu1 N1 180.0(4) 9_656 .

loop_
_geom_bond_atom_site_label_1
_geom_bond_atom_site_label_2
_geom_bond_distance
_geom_bond_site_symmetry_2
C1 N1 1.122(8) .
C1 Fe1 1.906(7) .
C2 N2 1.124(13) .
C2 Fe1 1.964(12) .
C3 N3 1.151(14) .
C3 Fe1 1.946(14) .
C4 N4 1.337(7) .
C4 C5 1.351(9) .
C5 C6 1.382(10) .
C6 C7 1.403(9) .
C6 C9 1.482(10) .
C7 C8 1.383(9) .
C8 N4 1.349(8) .
C8 C8 1.494(12) 12_565
Fe1 C1 1.906(7) 12_565
Fe1 N4 1.973(5) .
Fe1 N4 1.973(5) 12_565
N1 Cu1 1.964(6) .
Cu1 N1 1.964(6) 11_655
Cu1 N1 1.964(6) 3_556
Cu1 N1 1.964(6) 9_656
O4W O4W 1.15(5) 12_565
